data_4307941
loop_
_publ_author_name
'Stanislav Groysman'
'R. H. Holm'

_publ_contact_author_address
;
Department of Chemistry and Chemical Biology
Harvard University
12 Oxford Street
Cambridge, MA 02138
USA
;
_publ_contact_author_email holm@chemistry.harvard.edu
_publ_contact_author_fax '617 496-9289'
_publ_contact_author_name 'Richard H. Holm'
_publ_contact_author_phone '617 495-0853'
_publ_section_title
;
Synthesis and Structures of Bis(dithiolene)tungsten(IV,VI) Thiolate and
Selenolate Complexes: Approaches to the Active Sites of Molybdenum and
Tungsten Formate Dehydrogenases
;
_journal_name_full 'Inorganic Chemistry'
_journal_page_first 4090
_journal_page_last 4102
_journal_paper_doi 10.1021/ic062441a
_journal_volume 46
_journal_year 2007
_chemical_formula_sum 'C36 H70 N4 S10 W2'
_chemical_formula_weight 1247.26
_chemical_name_common (Et4N)2[22]*6CH3CN
_chemical_name_systematic
; 
 ? 
;
_space_group_IT_number 14
_symmetry_cell_setting monoclinic
_symmetry_space_group_name_Hall '-P 2yn'
_symmetry_space_group_name_H-M 'P 1 21/n 1'
_atom_sites_solution_hydrogens geom
_atom_sites_solution_primary direct
_atom_sites_solution_secondary difmap
_audit_creation_method SHELXL-97
_cell_angle_alpha 90.00
_cell_angle_beta 107.755(2)
_cell_angle_gamma 90.00
_cell_formula_units_Z 2
_cell_length_a 11.3005(13)
_cell_length_b 15.3472(17)
_cell_length_c 14.9299(16)
_cell_measurement_temperature 193(2)
_cell_volume 2466.0(5)
_computing_cell_refinement 'SMART (Bruker, 2001)'
_computing_data_collection 'SMART (Bruker, 2001)'
_computing_data_reduction 'SAINT (Bruker, 2003)'
_computing_molecular_graphics 'SHELXTL (Bruker, 2000)'
_computing_publication_material 'SHELXTL (Bruker, 2000)'
_computing_structure_refinement 'SHELXL-97 (Sheldrick, 1997)'
_computing_structure_solution 'SHELXS-97 (Sheldrick, 1990)'
_diffrn_ambient_temperature 193(2)
_diffrn_measured_fraction_theta_full 0.992
_diffrn_measured_fraction_theta_max 0.992
_diffrn_measurement_device_type 'Bruker Smart APEX CCD'
_diffrn_measurement_method \w
_diffrn_radiation_monochromator graphite
_diffrn_radiation_source 'fine-focus sealed tube'
_diffrn_radiation_type MoK\a
_diffrn_radiation_wavelength 0.71073
_diffrn_reflns_av_R_equivalents 0.0491
_diffrn_reflns_av_sigmaI/netI 0.0565
_diffrn_reflns_limit_h_max 14
_diffrn_reflns_limit_h_min -9
_diffrn_reflns_limit_k_max 20
_diffrn_reflns_limit_k_min -18
_diffrn_reflns_limit_l_max 11
_diffrn_reflns_limit_l_min -19
_diffrn_reflns_number 17087
_diffrn_reflns_theta_full 27.91
_diffrn_reflns_theta_max 27.91
_diffrn_reflns_theta_min 1.95
_exptl_absorpt_coefficient_mu 5.114
_exptl_absorpt_correction_T_max 0.6851
_exptl_absorpt_correction_T_min 0.3091
_exptl_absorpt_correction_type multi-scan
_exptl_absorpt_process_details 'SADABS (Sheldrick, 2002)'
_exptl_crystal_colour black
_exptl_crystal_density_diffrn 1.680
_exptl_crystal_density_method 'not measured'
_exptl_crystal_description plates
_exptl_crystal_F_000 1244
_exptl_crystal_size_max 0.30
_exptl_crystal_size_mid 0.20
_exptl_crystal_size_min 0.08
_refine_diff_density_max 2.732
_refine_diff_density_min -1.958
_refine_diff_density_rms 0.178
_refine_ls_extinction_method none
_refine_ls_goodness_of_fit_ref 1.298
_refine_ls_hydrogen_treatment constr
_refine_ls_matrix_type full
_refine_ls_number_parameters 244
_refine_ls_number_reflns 5853
_refine_ls_number_restraints 0
_refine_ls_restrained_S_all 1.298
_refine_ls_R_factor_all 0.0675
_refine_ls_R_factor_gt 0.0549
_refine_ls_shift/su_max 0.003
_refine_ls_shift/su_mean 0.000
_refine_ls_structure_factor_coef Fsqd
_refine_ls_weighting_details 'calc w=1/[\s^2^(Fo^2^)+(0.0329P)^2^+3.5240P] where P=(Fo^2^+2Fc^2^)/3'
_refine_ls_weighting_scheme calc
_refine_ls_wR_factor_gt 0.1023
_refine_ls_wR_factor_ref 0.1056
_reflns_number_gt 5051
_reflns_number_total 5853
_reflns_threshold_expression >2sigma(I)
_cod_data_source_file ic062441asi20070323_105048_11.cif
_cod_data_source_block stas31nov16new
_cod_database_code 4307941

loop_
_symmetry_equiv_pos_as_xyz
'x, y, z'
'-x+1/2, y+1/2, -z+1/2'
'-x, -y, -z'
'x-1/2, -y-1/2, z-1/2'

loop_
_atom_site_label
_atom_site_type_symbol
_atom_site_fract_x
_atom_site_fract_y
_atom_site_fract_z
_atom_site_U_iso_or_equiv
_atom_site_adp_type
_atom_site_occupancy
_atom_site_symmetry_multiplicity
_atom_site_calc_flag
_atom_site_refinement_flags
_atom_site_disorder_assembly
_atom_site_disorder_group
W1 W 0.59696(3) 0.512687(16) 0.951942(17) 0.01800(8) Uani 1 1 d . . .
S2 S 0.65089(19) 0.42350(12) 0.83599(12) 0.0293(4) Uani 1 1 d . . .
S3 S 0.74942(18) 0.62791(12) 0.96632(13) 0.0287(4) Uani 1 1 d . . .
S1 S 0.48506(18) 0.58547(12) 0.80870(12) 0.0269(4) Uani 1 1 d . . .
S4 S 0.77381(16) 0.45208(11) 1.06664(11) 0.0236(4) Uani 1 1 d . . .
S5 S 0.48120(16) 0.61512(11) 1.00451(12) 0.0224(4) Uani 1 1 d . . .
C1 C 0.9036(7) 0.5197(5) 1.0876(5) 0.0262(15) Uani 1 1 d . . .
N1 N 0.8050(6) 0.6460(4) 0.3274(4) 0.0259(13) Uani 1 1 d . . .
C6 C 0.5988(8) 0.4719(5) 0.7266(5) 0.0313(17) Uani 1 1 d . . .
C3 C 0.8910(7) 0.5973(5) 1.0447(5) 0.0287(16) Uani 1 1 d . . .
C4 C 1.0221(7) 0.4847(5) 1.1532(5) 0.0372(18) Uani 1 1 d . . .
H4A H 1.0758 0.4643 1.1168 0.056 Uiso 1 1 calc R . .
H4B H 1.0035 0.4360 1.1892 0.056 Uiso 1 1 calc R . .
H4C H 1.0647 0.5308 1.1965 0.056 Uiso 1 1 calc R . .
C8 C 0.5254(8) 0.5424(5) 0.7130(5) 0.0311(17) Uani 1 1 d . . .
C9 C 0.7246(8) 0.6475(5) 0.2248(5) 0.0325(18) Uani 1 1 d . . .
H9A H 0.6403 0.6265 0.2209 0.039 Uiso 1 1 calc R . .
H9B H 0.7601 0.6065 0.1886 0.039 Uiso 1 1 calc R . .
C2 C 0.9967(8) 0.6612(6) 1.0583(6) 0.042(2) Uani 1 1 d . . .
H2A H 1.0203 0.6842 1.1226 0.063 Uiso 1 1 calc R . .
H2B H 0.9701 0.7094 1.0135 0.063 Uiso 1 1 calc R . .
H2C H 1.0680 0.6317 1.0476 0.063 Uiso 1 1 calc R . .
C5 C 0.6442(9) 0.4311(6) 0.6508(6) 0.045(2) Uani 1 1 d . . .
H5A H 0.6027 0.3750 0.6322 0.068 Uiso 1 1 calc R . .
H5B H 0.7342 0.4221 0.6750 0.068 Uiso 1 1 calc R . .
H5C H 0.6251 0.4699 0.5961 0.068 Uiso 1 1 calc R . .
C10 C 0.7137(10) 0.7373(5) 0.1791(6) 0.052(3) Uani 1 1 d . . .
H10A H 0.6658 0.7759 0.2074 0.078 Uiso 1 1 calc R . .
H10B H 0.6714 0.7321 0.1115 0.078 Uiso 1 1 calc R . .
H10C H 0.7969 0.7617 0.1892 0.078 Uiso 1 1 calc R . .
C7 C 0.4710(10) 0.5884(6) 0.6202(5) 0.049(2) Uani 1 1 d . . .
H7A H 0.5384 0.6112 0.5983 0.073 Uiso 1 1 calc R . .
H7B H 0.4183 0.6366 0.6282 0.073 Uiso 1 1 calc R . .
H7C H 0.4211 0.5472 0.5738 0.073 Uiso 1 1 calc R . .
C14 C 0.8430(9) 0.4819(5) 0.3301(6) 0.043(2) Uani 1 1 d . . .
H14A H 0.8030 0.4782 0.2620 0.064 Uiso 1 1 calc R . .
H14B H 0.8272 0.4282 0.3600 0.064 Uiso 1 1 calc R . .
H14C H 0.9327 0.4896 0.3430 0.064 Uiso 1 1 calc R . .
C11 C 0.7906(8) 0.5586(5) 0.3690(5) 0.0342(18) Uani 1 1 d . . .
H11A H 0.7010 0.5481 0.3588 0.041 Uiso 1 1 calc R . .
H11B H 0.8317 0.5612 0.4378 0.041 Uiso 1 1 calc R . .
C12 C 0.7664(8) 0.7164(5) 0.3840(6) 0.0368(19) Uani 1 1 d . . .
H12A H 0.8205 0.7130 0.4500 0.044 Uiso 1 1 calc R . .
H12B H 0.7801 0.7740 0.3590 0.044 Uiso 1 1 calc R . .
C16 C 0.9392(8) 0.6621(5) 0.3309(6) 0.0393(19) Uani 1 1 d . . .
H16A H 0.9460 0.7221 0.3085 0.047 Uiso 1 1 calc R . .
H16B H 0.9606 0.6215 0.2867 0.047 Uiso 1 1 calc R . .
C15 C 1.0340(9) 0.6511(6) 0.4277(7) 0.054(3) Uani 1 1 d . . .
H15A H 1.0051 0.6819 0.4746 0.081 Uiso 1 1 calc R . .
H15B H 1.1141 0.6752 0.4271 0.081 Uiso 1 1 calc R . .
H15C H 1.0438 0.5890 0.4436 0.081 Uiso 1 1 calc R . .
C13 C 0.6333(10) 0.7105(7) 0.3828(8) 0.063(3) Uani 1 1 d . . .
H13A H 0.5789 0.7114 0.3176 0.094 Uiso 1 1 calc R . .
H13B H 0.6135 0.7602 0.4170 0.094 Uiso 1 1 calc R . .
H13C H 0.6205 0.6562 0.4130 0.094 Uiso 1 1 calc R . .
C17 C 0.1896(11) 0.3494(7) 0.3406(7) 0.057(3) Uani 1 1 d . . .
C18 C 0.2244(10) 0.3014(6) 0.2688(6) 0.053(3) Uani 1 1 d . . .
H18A H 0.1502 0.2903 0.2153 0.080 Uiso 1 1 calc R . .
H18B H 0.2624 0.2459 0.2948 0.080 Uiso 1 1 calc R . .
H18C H 0.2841 0.3357 0.2477 0.080 Uiso 1 1 calc R . .
N2 N 0.1635(12) 0.3867(8) 0.3961(7) 0.097(4) Uani 1 1 d . . .

loop_
_atom_site_aniso_label
_atom_site_aniso_U_11
_atom_site_aniso_U_22
_atom_site_aniso_U_33
_atom_site_aniso_U_23
_atom_site_aniso_U_13
_atom_site_aniso_U_12
W1 0.01652(14) 0.02123(14) 0.01649(13) -0.00008(10) 0.00538(9) 0.00045(11)
S2 0.0345(11) 0.0340(10) 0.0228(9) -0.0030(7) 0.0140(8) 0.0062(8)
S3 0.0229(10) 0.0279(9) 0.0366(10) 0.0045(7) 0.0111(8) -0.0034(7)
S1 0.0273(10) 0.0310(9) 0.0201(8) 0.0033(6) 0.0038(7) 0.0023(7)
S4 0.0187(9) 0.0281(9) 0.0219(8) 0.0013(6) 0.0032(7) 0.0020(7)
S5 0.0222(10) 0.0211(8) 0.0258(8) 0.0001(6) 0.0101(7) 0.0002(6)
C1 0.017(4) 0.034(4) 0.031(4) -0.006(3) 0.012(3) -0.002(3)
N1 0.032(4) 0.023(3) 0.025(3) -0.005(2) 0.011(3) -0.003(2)
C6 0.033(4) 0.039(4) 0.026(4) -0.006(3) 0.014(3) -0.011(3)
C3 0.022(4) 0.039(4) 0.030(4) -0.007(3) 0.014(3) -0.005(3)
C4 0.023(4) 0.054(5) 0.032(4) -0.004(3) 0.005(3) 0.002(4)
C8 0.035(5) 0.039(4) 0.018(3) 0.002(3) 0.006(3) -0.005(3)
C9 0.040(5) 0.029(4) 0.024(4) -0.008(3) 0.004(3) -0.005(3)
C2 0.024(5) 0.049(5) 0.057(6) -0.004(4) 0.017(4) -0.013(4)
C5 0.061(7) 0.051(5) 0.032(4) -0.011(4) 0.027(4) -0.009(4)
C10 0.070(8) 0.037(5) 0.036(5) 0.003(4) -0.004(5) -0.002(4)
C7 0.065(7) 0.057(6) 0.023(4) 0.011(4) 0.012(4) 0.001(5)
C14 0.058(6) 0.025(4) 0.042(5) -0.001(3) 0.011(4) 0.004(4)
C11 0.046(5) 0.028(4) 0.031(4) 0.001(3) 0.016(4) -0.007(3)
C12 0.043(5) 0.030(4) 0.039(5) -0.013(3) 0.014(4) -0.006(3)
C16 0.038(5) 0.035(4) 0.048(5) -0.003(3) 0.018(4) -0.001(4)
C15 0.028(5) 0.050(6) 0.071(7) -0.009(4) -0.005(4) 0.002(4)
C13 0.055(7) 0.050(6) 0.097(9) -0.022(5) 0.045(6) -0.002(5)
C17 0.059(8) 0.074(7) 0.034(5) 0.017(5) 0.010(5) 0.004(5)
C18 0.060(7) 0.053(6) 0.047(6) 0.010(4) 0.016(5) -0.002(5)
N2 0.118(11) 0.134(10) 0.046(6) 0.010(6) 0.035(6) 0.022(8)

loop_
_atom_type_symbol
_atom_type_description
_atom_type_scat_dispersion_real
_atom_type_scat_dispersion_imag
_atom_type_scat_source
C C 0.0033 0.0016 'International Tables Vol C Tables 4.2.6.8 and 6.1.1.4'
H H 0.0000 0.0000 'International Tables Vol C Tables 4.2.6.8 and 6.1.1.4'
N N 0.0061 0.0033 'International Tables Vol C Tables 4.2.6.8 and 6.1.1.4'
S S 0.1246 0.1234 'International Tables Vol C Tables 4.2.6.8 and 6.1.1.4'
W W -0.8490 6.8722 'International Tables Vol C Tables 4.2.6.8 and 6.1.1.4'

loop_
_geom_angle_atom_site_label_1
_geom_angle_atom_site_label_2
_geom_angle_atom_site_label_3
_geom_angle
_geom_angle_site_symmetry_1
_geom_angle_site_symmetry_3
_geom_angle_publ_flag
S5 W1 S5 100.08(5) 3_667 . ?
S5 W1 S4 77.12(6) 3_667 . ?
S5 W1 S4 117.03(6) . . ?
S5 W1 S1 119.98(6) 3_667 . ?
S5 W1 S1 77.81(6) . . ?
S4 W1 S1 156.58(7) . . ?
S5 W1 S2 85.58(6) 3_667 . ?
S5 W1 S2 155.56(6) . . ?
S4 W1 S2 87.39(6) . . ?
S1 W1 S2 78.80(6) . . ?
S5 W1 S3 155.29(6) 3_667 . ?
S5 W1 S3 86.27(6) . . ?
S4 W1 S3 78.73(6) . . ?
S1 W1 S3 84.66(6) . . ?
S2 W1 S3 98.51(7) . . ?
S5 W1 W1 50.11(4) 3_667 3_667 ?
S5 W1 W1 49.96(4) . 3_667 ?
S4 W1 W1 100.42(5) . 3_667 ?
S1 W1 W1 102.94(5) . 3_667 ?
S2 W1 W1 130.52(5) . 3_667 ?
S3 W1 W1 130.98(5) . 3_667 ?
C6 S2 W1 110.2(3) . . ?
C3 S3 W1 110.2(3) . . ?
C8 S1 W1 110.6(3) . . ?
C1 S4 W1 111.8(3) . . ?
W1 S5 W1 79.92(5) 3_667 . ?
C3 C1 C4 125.1(7) . . ?
C3 C1 S4 118.8(6) . . ?
C4 C1 S4 116.0(6) . . ?
C11 N1 C12 108.6(6) . . ?
C11 N1 C16 111.2(6) . . ?
C12 N1 C16 108.6(6) . . ?
C11 N1 C9 108.7(5) . . ?
C12 N1 C9 111.4(6) . . ?
C16 N1 C9 108.3(6) . . ?
C8 C6 C5 123.8(7) . . ?
C8 C6 S2 120.4(6) . . ?
C5 C6 S2 115.8(6) . . ?
C1 C3 C2 123.3(7) . . ?
C1 C3 S3 120.4(6) . . ?
C2 C3 S3 116.3(6) . . ?
C6 C8 C7 125.2(7) . . ?
C6 C8 S1 118.9(5) . . ?
C7 C8 S1 115.9(6) . . ?
N1 C9 C10 113.8(6) . . ?
N1 C11 C14 115.5(7) . . ?
C13 C12 N1 114.1(7) . . ?
N1 C16 C15 114.8(7) . . ?
N2 C17 C18 179.6(14) . . ?

loop_
_geom_bond_atom_site_label_1
_geom_bond_atom_site_label_2
_geom_bond_distance
_geom_bond_site_symmetry_2
_geom_bond_publ_flag
W1 S5 2.3239(17) 3_667 ?
W1 S5 2.3291(17) . ?
W1 S4 2.3884(17) . ?
W1 S1 2.4023(17) . ?
W1 S2 2.4259(17) . ?
W1 S3 2.4322(19) . ?
W1 W1 2.9885(6) 3_667 ?
S2 C6 1.726(8) . ?
S3 C3 1.735(8) . ?
S1 C8 1.756(8) . ?
S4 C1 1.746(7) . ?
S5 W1 2.3239(17) 3_667 ?
C1 C3 1.339(10) . ?
C1 C4 1.497(10) . ?
N1 C11 1.509(9) . ?
N1 C12 1.516(9) . ?
N1 C16 1.522(11) . ?
N1 C9 1.524(9) . ?
C6 C8 1.341(11) . ?
C6 C5 1.513(10) . ?
C3 C2 1.510(10) . ?
C8 C7 1.509(10) . ?
C9 C10 1.526(11) . ?
C14 C11 1.511(11) . ?
C12 C13 1.502(13) . ?
C16 C15 1.524(12) . ?
C17 N2 1.119(14) . ?
C17 C18 1.450(14) . ?
